data_7249312
loop_
_publ_author_name
'Zou, Chen'
'Jiang, Xiaofeng'
'Mei, Hao'
'Xu, Guiying'
'Tan, Jiashuo'
'Chen, Sihuai'
'Yuan, Jun'
'Jia, Lihui'

_publ_section_title
;
 Luminescence and magnetic properties of mononuclear Ln(iii) complexes
 using an N1-substituted 1,2,3-triazole ligand
;
_journal_issue 39
_journal_name_full CrystEngComm
_journal_page_first 5655
_journal_page_last 5663
_journal_paper_doi 10.1039/D4CE00713A
_journal_volume 26
_journal_year 2024
_chemical_formula_moiety 'C24 H18 N13 O9 Tb, 2(C2 H3 N)'
_chemical_formula_sum 'C28 H24 N15 O9 Tb'
_chemical_formula_weight 873.54
_space_group_crystal_system monoclinic
_space_group_IT_number 15
_space_group_name_Hall '-C 2yc'
_space_group_name_H-M_alt 'C 1 2/c 1'
_atom_sites_solution_hydrogens geom
_atom_sites_solution_primary dual
_audit_creation_date 2024-07-09
_audit_creation_method
;
Olex2 1.5
(compiled 2024.02.16 svn.r378c4104 for OlexSys, GUI svn.r6928)
;
_audit_update_record
;
2024-07-10 deposited with the CCDC.	2024-09-10 downloaded from the CCDC.
;
_cell_angle_alpha 90
_cell_angle_beta 111.2860(10)
_cell_angle_gamma 90
_cell_formula_units_Z 4
_cell_length_a 19.51990(10)
_cell_length_b 11.46950(10)
_cell_length_c 16.21860(10)
_cell_measurement_reflns_used 33057
_cell_measurement_temperature 100.00(10)
_cell_measurement_theta_max 73.9820
_cell_measurement_theta_min 2.9150
_cell_volume 3383.36(5)
_computing_cell_refinement 'CrysAlisPro 1.171.39.28b (Rigaku OD, 2015)'
_computing_data_collection 'CrysAlisPro 1.171.39.28b (Rigaku OD, 2015)'
_computing_data_reduction 'CrysAlisPro 1.171.39.28b (Rigaku OD, 2015)'
_computing_molecular_graphics 'Olex2 1.5 (Dolomanov et al., 2009)'
_computing_publication_material 'Olex2 1.5 (Dolomanov et al., 2009)'
_computing_structure_refinement 'SHELXL 2014/6 (Sheldrick, 2015)'
_computing_structure_solution 'SHELXT 2014/4 (Sheldrick, 2014)'
_diffrn_ambient_environment N~2~
_diffrn_ambient_temperature 100.00(10)
_diffrn_detector 'CCD plate'
_diffrn_measured_fraction_theta_full 1.000
_diffrn_measured_fraction_theta_max 0.988
_diffrn_measurement_details
;
List of Runs (angles in degrees, time in seconds):

  # Type    Start    End  Width  t~exp~   \w     \q     \k     \f   Frames
#--------------------------------------------------------------------------
  1  \w     -3.00 100.00   0.50    0.50    --   16.00  48.00  77.26  206
  2  \w     65.00 114.00   0.50    0.50    --   36.00  72.00-136.88   98
  3  \w      9.00  41.00   0.50    0.50    --   36.00  72.00-136.88   64
  4  \w    -52.00  -2.00   0.50    0.50    --   36.00 -39.00 108.26  100
  5  \w      3.00  52.00   0.50    0.50    --   36.00 -39.00 108.26   98
  6  \w     78.00 104.00   0.50    0.50    --   40.00  70.00  37.20   52
  7  \w     14.00  68.00   0.50    0.50    --   40.00  70.00  37.20  108
  8  \w     21.00  50.00   0.50    0.50    --   48.00  72.00 102.72   58
  9  \w     31.00  71.00   0.50    0.50    --   56.00  74.00 -35.83   80
 10  \w     32.00  57.00   0.50    0.50    --   56.00  74.00-125.53   50
 11  \w     32.00  63.00   0.50    0.50    --   60.00  75.00  92.58   62
 12  \w    113.00 148.00   0.50    0.50    --   60.00  75.00  92.58   70
 13  \w     33.00  71.00   0.50    0.50    --   60.00  75.00 -80.25   76
 14  \w     36.00  61.00   0.50    0.50    --   64.00  75.00-118.70   50
 15  \w     96.00 153.00   0.50    0.50    --   64.00  75.00-176.08  114
 16  \w     36.00  62.00   0.50    0.50    --   64.00  75.00-176.08   52
 17  \w     41.00  72.00   0.50    0.50    --   68.00  73.00  -7.66   62
 18  \w     40.00  78.00   0.50    0.50    --   68.00  75.00 101.16   76
 19  \w     44.00  73.00   0.50    0.50    --   72.00  74.00 147.91   58
 20  \w     44.00  76.00   0.50    0.50    --   72.00  75.00 121.53   64
 21  \w     46.00  76.00   0.50    0.50    --   72.00  75.00   3.42   60
 22  \w     46.00  73.00   0.50    0.50    --   72.00  74.00-121.46   54
 23  \w    131.00 159.00   0.50    0.50    --   72.00  75.00   3.42   56
 24  \w     48.00  96.00   0.50    0.50    --   76.00  75.00 -99.22   96
 25  \w     49.00  77.00   0.50    0.50    --   76.00  72.00-166.98   56
 26  \w     48.00  74.00   0.50    0.50    --   76.00  75.00 -51.08   52
 27  \w    107.00 169.00   0.50    0.50    --   80.00  75.00  15.21  124
 28  \w     52.00  87.00   0.50    0.50    --   80.00  75.00  15.21   70
 29  \w    116.00 170.00   0.50    0.50    --   84.00  61.00  67.92  108
 30  \w     61.00  87.00   0.50    0.50    --   84.00  61.00  67.92   52
 31  \w     64.00 181.00   0.50    0.50    --   92.00  74.00  26.08  234
 32  \w     46.00  72.00   0.50    0.50    --   95.20 -82.00 -30.00   52
 33  \w     49.00 124.00   0.50    0.50    --   95.20 -82.00 -90.00  150
 34  \w      7.00  33.00   0.50    0.50    --   95.20 -82.00 -30.00   52
 35  \w     73.00 100.00   0.50    0.50    --   95.20  61.00 120.00   54
 36  \w    111.00 185.00   0.50    0.50    --   95.20  74.00-117.11  148
 37  \w    118.00 153.00   0.50    0.50    --   95.20  56.00  -5.74   70
 38  \w     69.00 102.00   0.50    0.50    --   95.20  74.00-117.11   66
 39  \w     69.00 181.00   0.50    0.50    --   95.20  69.00 -47.50  224
 40  \w     73.00 113.00   0.50    0.50    --   95.20  56.00  -5.74   80
 41  \w     72.00 184.00   0.50    0.50    --   95.20  61.00  90.00  224
 42  \w     70.00 174.00   0.50    0.50    --   95.20  68.00-155.17  208
 43  \w    147.00 182.00   0.50    0.50    --   95.20  56.00 -15.23   70
 44  \w    101.00 144.00   0.50    0.50    --   95.20  56.00 -15.23   86
 45  \w    137.00 163.00   0.50    0.50    --   95.20  71.00 153.48   52
 46  \w     76.00 171.00   0.50    0.50    --   95.20  61.00 -90.00  190
 47  \w     68.00 128.00   0.50    0.50    --   95.20  71.00 153.48  120
 48  \w    154.00 184.00   0.50    0.50    --   95.20  67.00  60.78   60
 49  \w     82.00 118.00   0.50    0.50    --   95.20 -82.00  60.00   72
 50  \w     52.00 123.00   0.50    0.50    --   95.20 -82.00  30.00  142
 51  \w     70.00 110.00   0.50    0.50    --   95.20  67.00  60.78   80
 52  \w     85.00 129.00   0.50    0.50    --   95.20  45.00-150.00   88
 53  \w     73.00 111.00   0.50    0.50    --   95.20  61.00 -60.00   76
 54  \w    154.00 182.00   0.50    0.50    --   95.20  61.00 -60.00   56
 55  \w      6.00  72.00   0.50    0.50    --   95.20 -82.00  60.00  132
 56  \w    128.00 183.00   0.50    0.50    --   95.20  61.00 120.00  110
 57  \w     39.00 107.00   0.50    0.50    --   95.20 -82.00-150.00  136
 58  \w    130.00 184.00   0.50    0.50    --   95.20  66.00 146.23  108
 59  \w     92.00 120.00   0.50    0.50    --   95.20 -82.00 -30.00   56
 60  \w     59.00 124.00   0.50    0.50    --   95.20 -82.00 120.00  130
 61  \w     70.00 120.00   0.50    0.50    --   95.20  66.00 146.23  100
;
_diffrn_measurement_device 'four-circle diffractometer'
_diffrn_measurement_device_type 'XtaLAB AFC12 (RINC): Kappa single'
_diffrn_measurement_method '\w scans'
_diffrn_orient_matrix_type 'CrysAlisPro convention (1999,Acta A55,543-557)'
_diffrn_orient_matrix_UB_11 -0.0819367000
_diffrn_orient_matrix_UB_12 0.0339131000
_diffrn_orient_matrix_UB_13 -0.0373455000
_diffrn_orient_matrix_UB_21 0.0023841000
_diffrn_orient_matrix_UB_22 0.0232507000
_diffrn_orient_matrix_UB_23 0.0945532000
_diffrn_orient_matrix_UB_31 0.0212741000
_diffrn_orient_matrix_UB_32 0.1278941000
_diffrn_orient_matrix_UB_33 -0.0073092000
_diffrn_radiation_monochromator graphite
_diffrn_radiation_probe x-ray
_diffrn_radiation_type 'Cu K\a'
_diffrn_radiation_wavelength 1.54184
_diffrn_reflns_av_R_equivalents 0.0609
_diffrn_reflns_av_unetI/netI 0.0218
_diffrn_reflns_Laue_measured_fraction_full 1.000
_diffrn_reflns_Laue_measured_fraction_max 0.988
_diffrn_reflns_limit_h_max 24
_diffrn_reflns_limit_h_min -24
_diffrn_reflns_limit_k_max 14
_diffrn_reflns_limit_k_min -13
_diffrn_reflns_limit_l_max 20
_diffrn_reflns_limit_l_min -20
_diffrn_reflns_number 36703
_diffrn_reflns_point_group_measured_fraction_full 1.000
_diffrn_reflns_point_group_measured_fraction_max 0.988
_diffrn_reflns_theta_full 67.684
_diffrn_reflns_theta_max 74.388
_diffrn_reflns_theta_min 4.558
_diffrn_source 'fine-focus sealed X-ray tube'
_diffrn_source_type 'Enhance (Cu) X-ray Source'
_exptl_absorpt_coefficient_mu 10.943
_exptl_absorpt_correction_T_max 1.00000
_exptl_absorpt_correction_T_min 0.05691
_exptl_absorpt_correction_type multi-scan
_exptl_absorpt_process_details
;
CrysAlisPro 1.171.39.28b (Rigaku Oxford Diffraction, 2015)
Empirical absorption correction using spherical harmonics,
 implemented in SCALE3 ABSPACK scaling algorithm.
;
_exptl_crystal_density_diffrn 1.715
_exptl_crystal_description block
_exptl_crystal_F_000 1736
_refine_diff_density_max 0.824
_refine_diff_density_min -2.050
_refine_diff_density_rms 0.110
_refine_ls_extinction_coef 0.00065(4)
_refine_ls_extinction_expression Fc^*^=kFc[1+0.001xFc^2^\l^3^/sin(2\q)]^-1/4^
_refine_ls_extinction_method SHELXL
_refine_ls_goodness_of_fit_ref 1.052
_refine_ls_hydrogen_treatment constr
_refine_ls_matrix_type full
_refine_ls_number_parameters 243
_refine_ls_number_reflns 3415
_refine_ls_number_restraints 0
_refine_ls_restrained_S_all 1.052
_refine_ls_R_factor_all 0.0315
_refine_ls_R_factor_gt 0.0311
_refine_ls_shift/su_max 0.000
_refine_ls_shift/su_mean 0.000
_refine_ls_structure_factor_coef Fsqd
_refine_ls_weighting_details 'w=1/[\s^2^(Fo^2^)+(0.0562P)^2^+10.0921P] where P=(Fo^2^+2Fc^2^)/3'
_refine_ls_weighting_scheme calc
_refine_ls_wR_factor_gt 0.0817
_refine_ls_wR_factor_ref 0.0821
_reflns_Friedel_coverage 0.000
_reflns_number_gt 3372
_reflns_number_total 3415
_reflns_threshold_expression 'I > 2\s(I)'
_cod_data_source_file d4ce00713a2.cif
_cod_data_source_block 20240708_2
_cod_depositor_comments 'Adding full bibliography for 7249311--7249313.cif.'
_cod_database_code 7249312
_shelxl_version_number 2014/6
_shelx_space_group_comment
;
The symmetry employed for this shelxl refinement is uniquely defined
by the following loop, which should always be used as a source of
symmetry information in preference to the above space-group names.
They are only intended as comments.
;
_olex2_refinement_description
;
1. Fixed Uiso
 At 1.2 times of:
  All C(H) groups
 At 1.5 times of:
  All C(H,H,H) groups
2.a Aromatic/amide H refined with riding coordinates:
 C9(H9), C12(H12), C11(H11), C6(H6), C10(H10), C4(H4), C3(H3), C2(H2), C1(H1)
2.b Idealised Me refined as rotating group:
 C13(H13A,H13B,H13C)
;
_olex2_submission_special_instructions 'No special instructions were received'
_oxdiff_exptl_absorpt_empirical_details
;
Empirical correction (ABSPACK) includes:
- Absorption correction using spherical harmonics
- Frame scaling
;
_oxdiff_exptl_absorpt_empirical_full_max 20.347
_oxdiff_exptl_absorpt_empirical_full_min 0.411

loop_
_space_group_symop_operation_xyz
'x, y, z'
'-x, y, -z+1/2'
'x+1/2, y+1/2, z'
'-x+1/2, y+1/2, -z+1/2'
'-x, -y, -z'
'x, -y, z-1/2'
'-x+1/2, -y+1/2, -z'
'x+1/2, -y+1/2, z-1/2'

loop_
_atom_site_label
_atom_site_type_symbol
_atom_site_fract_x
_atom_site_fract_y
_atom_site_fract_z
_atom_site_U_iso_or_equiv
_atom_site_adp_type
_atom_site_occupancy
_atom_site_site_symmetry_order
_atom_site_calc_flag
_atom_site_refinement_flags_posn
_atom_site_refinement_flags_adp
_atom_site_refinement_flags_occupancy
_atom_site_disorder_assembly
_atom_site_disorder_group
Tb1 Tb 0.5000 0.41676(2) 0.7500 0.00709(11) Uani 1 2 d S T P . .
O1 O 0.54060(11) 0.61073(18) 0.81660(13) 0.0154(4) Uani 1 1 d . . . . .
O3 O 0.36936(12) 0.41803(15) 0.64414(15) 0.0132(4) Uani 1 1 d . . . . .
O5 O 0.30038(11) 0.2624(2) 0.61852(15) 0.0216(5) Uani 1 1 d . . . . .
O4 O 0.40901(10) 0.26343(16) 0.72297(12) 0.0133(4) Uani 1 1 d . . . . .
N3 N 0.44382(12) 0.2293(2) 0.56544(15) 0.0114(4) Uani 1 1 d . . . . .
N2 N 0.46087(12) 0.2020(2) 0.49456(14) 0.0111(4) Uani 1 1 d . . . . .
N4 N 0.48732(12) 0.3157(2) 0.60514(14) 0.0107(4) Uani 1 1 d . . . . .
N7 N 0.35726(12) 0.3131(2) 0.66021(15) 0.0118(4) Uani 1 1 d . . . . .
N5 N 0.58772(12) 0.48725(19) 0.66901(14) 0.0105(4) Uani 1 1 d . . . . .
N1 N 0.46168(14) 0.0567(2) 0.39578(17) 0.0169(5) Uani 1 1 d . . . . .
C9 C 0.62313(14) 0.4829(2) 0.54128(17) 0.0129(5) Uani 1 1 d . . . . .
H9 H 0.6183 0.4487 0.4875 0.015 Uiso 1 1 calc R U . . .
N6 N 0.5000 0.6699(3) 0.7500 0.0171(7) Uani 1 2 d S T P . .
C12 C 0.63456(16) 0.5767(2) 0.6997(2) 0.0125(6) Uani 1 1 d . . . . .
H12 H 0.6395 0.6086 0.7543 0.015 Uiso 1 1 calc R U . . .
O2 O 0.5000 0.7753(3) 0.7500 0.0379(9) Uani 1 2 d S T P . .
C11 C 0.67584(14) 0.6241(3) 0.65416(18) 0.0135(5) Uani 1 1 d . . . . .
H11 H 0.7070 0.6869 0.6775 0.016 Uiso 1 1 calc R U . . .
C6 C 0.51503(14) 0.2707(2) 0.48828(17) 0.0123(5) Uani 1 1 d . . . . .
H6 H 0.5363 0.2686 0.4454 0.015 Uiso 1 1 calc R U . . .
C7 C 0.53152(14) 0.3444(2) 0.55982(17) 0.0102(5) Uani 1 1 d . . . . .
C8 C 0.58328(15) 0.4407(2) 0.59075(18) 0.0108(5) Uani 1 1 d . . . . .
C10 C 0.66994(17) 0.5762(2) 0.5730(2) 0.0151(6) Uani 1 1 d . . . . .
H10 H 0.6969 0.6064 0.5409 0.018 Uiso 1 1 calc R U . . .
C4 C 0.35187(18) 0.0820(2) 0.4298(2) 0.0169(6) Uani 1 1 d . . . . .
H4 H 0.3273 0.1245 0.4594 0.020 Uiso 1 1 calc R U . . .
C5 C 0.42288(16) 0.1087(3) 0.43737(18) 0.0131(5) Uani 1 1 d . . . . .
C3 C 0.31902(17) -0.0115(3) 0.3755(2) 0.0234(6) Uani 1 1 d . . . . .
H3 H 0.2715 -0.0343 0.3685 0.028 Uiso 1 1 calc R U . . .
C2 C 0.35784(19) -0.0705(3) 0.3319(2) 0.0243(7) Uani 1 1 d . . . . .
H2 H 0.3372 -0.1343 0.2960 0.029 Uiso 1 1 calc R U . . .
C1 C 0.42792(17) -0.0325(3) 0.3428(2) 0.0204(6) Uani 1 1 d . . . . .
H1 H 0.4530 -0.0708 0.3118 0.024 Uiso 1 1 calc R U . . .
C13 C 0.6482(3) 0.9296(4) 0.8807(4) 0.0490(12) Uani 1 1 d . . . . .
H13A H 0.5976 0.9089 0.8505 0.074 Uiso 1 1 calc R U . . .
H13B H 0.6559 1.0086 0.8665 0.074 Uiso 1 1 calc R U . . .
H13C H 0.6604 0.9225 0.9434 0.074 Uiso 1 1 calc R U . . .
N8 N 0.7291(3) 0.7938(5) 0.8288(4) 0.0906(19) Uani 1 1 d . . . . .
C14 C 0.6936(3) 0.8538(4) 0.8537(4) 0.0573(13) Uani 1 1 d . . . . .

loop_
_atom_site_aniso_label
_atom_site_aniso_U_11
_atom_site_aniso_U_22
_atom_site_aniso_U_33
_atom_site_aniso_U_23
_atom_site_aniso_U_13
_atom_site_aniso_U_12
Tb1 0.00984(14) 0.00678(15) 0.00703(14) 0.000 0.00590(9) 0.000
O1 0.0205(10) 0.0128(9) 0.0161(10) -0.0036(8) 0.0105(8) -0.0033(8)
O3 0.0162(10) 0.0116(11) 0.0150(10) 0.0000(6) 0.0095(8) 0.0011(6)
O5 0.0114(9) 0.0286(12) 0.0255(11) -0.0050(9) 0.0074(8) -0.0094(8)
O4 0.0162(9) 0.0136(9) 0.0124(9) 0.0039(7) 0.0080(7) -0.0015(7)
N3 0.0140(10) 0.0119(11) 0.0104(10) -0.0027(8) 0.0069(8) -0.0013(8)
N2 0.0126(10) 0.0125(11) 0.0098(10) -0.0034(9) 0.0062(8) 0.0005(8)
N4 0.0119(10) 0.0127(11) 0.0098(10) 0.0002(8) 0.0064(8) -0.0010(8)
N7 0.0113(10) 0.0168(11) 0.0110(10) -0.0018(9) 0.0086(8) -0.0029(8)
N5 0.0118(10) 0.0096(10) 0.0111(10) 0.0004(8) 0.0053(8) 0.0014(8)
N1 0.0181(12) 0.0175(11) 0.0155(12) -0.0051(10) 0.0067(10) 0.0036(10)
C9 0.0130(12) 0.0179(13) 0.0107(12) 0.0019(10) 0.0080(10) 0.0002(10)
N6 0.0193(16) 0.0101(17) 0.0293(19) 0.000 0.0178(14) 0.000
C12 0.0123(13) 0.0129(14) 0.0137(14) -0.0005(9) 0.0064(11) 0.0002(9)
O2 0.039(2) 0.0062(15) 0.068(3) 0.000 0.0191(19) 0.000
C11 0.0120(12) 0.0130(14) 0.0169(13) 0.0036(11) 0.0067(10) -0.0024(10)
C6 0.0144(12) 0.0145(13) 0.0108(12) -0.0011(10) 0.0081(10) 0.0007(10)
C7 0.0110(11) 0.0134(13) 0.0091(11) 0.0011(10) 0.0071(9) 0.0008(10)
C8 0.0112(12) 0.0100(11) 0.0114(12) 0.0011(10) 0.0044(10) 0.0022(10)
C10 0.0143(14) 0.0192(16) 0.0152(15) 0.0049(10) 0.0095(12) -0.0014(10)
C4 0.0159(15) 0.0169(16) 0.0182(15) -0.0052(10) 0.0065(12) 0.0008(9)
C5 0.0172(13) 0.0114(12) 0.0105(12) -0.0023(11) 0.0046(10) 0.0014(11)
C3 0.0180(14) 0.0223(15) 0.0282(16) -0.0094(13) 0.0064(12) -0.0043(12)
C2 0.0231(16) 0.0201(16) 0.0250(17) -0.0113(12) 0.0031(14) -0.0003(12)
C1 0.0227(14) 0.0187(15) 0.0187(14) -0.0085(12) 0.0061(11) 0.0051(11)
C13 0.055(3) 0.052(3) 0.051(3) -0.011(2) 0.032(2) -0.005(2)
N8 0.069(3) 0.073(3) 0.118(5) -0.060(3) 0.020(3) -0.002(3)
C14 0.049(3) 0.044(3) 0.068(3) -0.031(2) 0.008(2) -0.009(2)

loop_
_atom_type_symbol
_atom_type_description
_atom_type_scat_dispersion_real
_atom_type_scat_dispersion_imag
_atom_type_scat_source
C C 0.0181 0.0091 'International Tables Vol C Tables 4.2.6.8 and 6.1.1.4'
H H 0.0000 0.0000 'International Tables Vol C Tables 4.2.6.8 and 6.1.1.4'
N N 0.0311 0.0180 'International Tables Vol C Tables 4.2.6.8 and 6.1.1.4'
O O 0.0492 0.0322 'International Tables Vol C Tables 4.2.6.8 and 6.1.1.4'
Tb Tb -9.1472 9.1891 'International Tables Vol C Tables 4.2.6.8 and 6.1.1.4'

loop_
_geom_angle_atom_site_label_1
_geom_angle_atom_site_label_2
_geom_angle_atom_site_label_3
_geom_angle
_geom_angle_site_symmetry_1
_geom_angle_site_symmetry_3
_geom_angle_publ_flag
O1 Tb1 O1 51.92(10) . 2_656 ?
O1 Tb1 O3 112.28(6) 2_656 2_656 ?
O1 Tb1 O3 67.07(6) 2_656 . ?
O1 Tb1 O3 67.07(6) . 2_656 ?
O1 Tb1 O3 112.28(6) . . ?
O1 Tb1 N4 136.00(7) . . ?
O1 Tb1 N4 136.00(7) 2_656 2_656 ?
O1 Tb1 N4 95.61(7) 2_656 . ?
O1 Tb1 N4 95.61(7) . 2_656 ?
O1 Tb1 N7 93.02(7) 2_656 . ?
O1 Tb1 N7 133.43(7) . . ?
O1 Tb1 N7 133.43(7) 2_656 2_656 ?
O1 Tb1 N7 93.02(7) . 2_656 ?
O1 Tb1 N5 70.71(7) . 2_656 ?
O1 Tb1 N5 70.71(7) 2_656 . ?
O1 Tb1 N5 77.21(7) 2_656 2_656 ?
O1 Tb1 N5 77.21(7) . . ?
O3 Tb1 O3 179.33(8) 2_656 . ?
O3 Tb1 N4 68.71(7) 2_656 2_656 ?
O3 Tb1 N4 68.71(7) . . ?
O3 Tb1 N4 111.62(7) 2_656 . ?
O3 Tb1 N4 111.62(7) . 2_656 ?
O3 Tb1 N7 26.04(6) 2_656 2_656 ?
O3 Tb1 N7 154.60(6) 2_656 . ?
O3 Tb1 N7 154.60(6) . 2_656 ?
O3 Tb1 N7 26.04(6) . . ?
O3 Tb1 N5 69.87(7) . 2_656 ?
O3 Tb1 N5 109.92(7) 2_656 2_656 ?
O3 Tb1 N5 69.87(7) 2_656 . ?
O3 Tb1 N5 109.92(7) . . ?
O4 Tb1 O1 118.41(7) . 2_656 ?
O4 Tb1 O1 145.99(7) 2_656 2_656 ?
O4 Tb1 O1 145.99(7) . . ?
O4 Tb1 O1 118.41(7) 2_656 . ?
O4 Tb1 O3 128.70(6) . 2_656 ?
O4 Tb1 O3 51.92(6) . . ?
O4 Tb1 O3 128.70(6) 2_656 . ?
O4 Tb1 O3 51.92(6) 2_656 2_656 ?
O4 Tb1 O4 86.96(9) 2_656 . ?
O4 Tb1 N4 71.58(7) . . ?
O4 Tb1 N4 69.92(7) 2_656 . ?
O4 Tb1 N4 71.57(7) 2_656 2_656 ?
O4 Tb1 N4 69.91(7) . 2_656 ?
O4 Tb1 N7 25.99(6) 2_656 2_656 ?
O4 Tb1 N7 25.99(6) . . ?
O4 Tb1 N7 107.56(6) . 2_656 ?
O4 Tb1 N7 107.56(7) 2_656 . ?
O4 Tb1 N5 134.31(7) . . ?
O4 Tb1 N5 134.31(7) 2_656 2_656 ?
O4 Tb1 N5 75.33(7) . 2_656 ?
O4 Tb1 N5 75.33(7) 2_656 . ?
N4 Tb1 N4 125.94(10) . 2_656 ?
N4 Tb1 N7 91.75(7) . 2_656 ?
N4 Tb1 N7 66.13(6) 2_656 2_656 ?
N4 Tb1 N7 66.13(6) . . ?
N4 Tb1 N7 91.75(7) 2_656 . ?
N4 Tb1 N5 62.83(7) . . ?
N4 Tb1 N5 137.35(7) . 2_656 ?
N4 Tb1 N5 62.83(7) 2_656 2_656 ?
N4 Tb1 N5 137.35(7) 2_656 . ?
N7 Tb1 N7 131.40(9) 2_656 . ?
N5 Tb1 N7 72.27(6) 2_656 . ?
N5 Tb1 N7 72.27(6) . 2_656 ?
N5 Tb1 N7 123.86(6) . . ?
N5 Tb1 N7 123.86(6) 2_656 2_656 ?
N5 Tb1 N5 144.27(10) . 2_656 ?
N6 O1 Tb1 96.10(16) . . ?
N7 O3 Tb1 94.16(15) . . ?
N7 O4 Tb1 97.83(14) . . ?
N4 N3 N2 106.2(2) . . ?
N3 N2 C6 111.9(2) . . ?
N3 N2 C5 119.7(2) . . ?
C6 N2 C5 128.4(2) . . ?
N3 N4 Tb1 128.65(16) . . ?
N3 N4 C7 110.0(2) . . ?
C7 N4 Tb1 121.28(17) . . ?
O3 N7 Tb1 59.80(13) . . ?
O3 N7 O4 115.6(2) . . ?
O5 N7 Tb1 173.82(18) . . ?
O5 N7 O3 122.5(2) . . ?
O5 N7 O4 121.8(2) . . ?
O4 N7 Tb1 56.18(12) . . ?
C12 N5 Tb1 121.84(18) . . ?
C12 N5 C8 116.9(2) . . ?
C8 N5 Tb1 121.05(17) . . ?
C5 N1 C1 115.5(3) . . ?
C8 C9 H9 120.4 . . ?
C10 C9 H9 120.4 . . ?
C10 C9 C8 119.2(3) . . ?
O1 N6 Tb1 57.94(16) . . ?
O1 N6 Tb1 57.94(16) 2_656 . ?
O1 N6 O1 115.9(3) 2_656 . ?
O2 N6 Tb1 180.0 . . ?
O2 N6 O1 122.06(16) . 2_656 ?
O2 N6 O1 122.06(16) . . ?
N5 C12 H12 118.3 . . ?
N5 C12 C11 123.4(3) . . ?
C11 C12 H12 118.3 . . ?
C12 C11 H11 120.5 . . ?
C12 C11 C10 119.0(3) . . ?
C10 C11 H11 120.5 . . ?
N2 C6 H6 127.9 . . ?
N2 C6 C7 104.1(2) . . ?
C7 C6 H6 127.9 . . ?
N4 C7 C6 107.9(2) . . ?
N4 C7 C8 119.6(2) . . ?
C6 C7 C8 132.6(2) . . ?
N5 C8 C9 123.1(3) . . ?
N5 C8 C7 115.0(2) . . ?
C9 C8 C7 121.9(2) . . ?
C9 C10 C11 118.4(3) . . ?
C9 C10 H10 120.8 . . ?
C11 C10 H10 120.8 . . ?
C5 C4 H4 121.8 . . ?
C5 C4 C3 116.5(3) . . ?
C3 C4 H4 121.8 . . ?
N1 C5 N2 114.1(2) . . ?
N1 C5 C4 126.5(3) . . ?
C4 C5 N2 119.3(3) . . ?
C4 C3 H3 120.4 . . ?
C2 C3 C4 119.2(3) . . ?
C2 C3 H3 120.4 . . ?
C3 C2 H2 120.7 . . ?
C1 C2 C3 118.6(3) . . ?
C1 C2 H2 120.7 . . ?
N1 C1 C2 123.7(3) . . ?
N1 C1 H1 118.2 . . ?
C2 C1 H1 118.2 . . ?
H13A C13 H13B 109.5 . . ?
H13A C13 H13C 109.5 . . ?
H13B C13 H13C 109.5 . . ?
C14 C13 H13A 109.5 . . ?
C14 C13 H13B 109.5 . . ?
C14 C13 H13C 109.5 . . ?
N8 C14 C13 177.6(7) . . ?

loop_
_geom_bond_atom_site_label_1
_geom_bond_atom_site_label_2
_geom_bond_distance
_geom_bond_site_symmetry_2
_geom_bond_publ_flag
Tb1 O1 2.474(2) . ?
Tb1 O1 2.474(2) 2_656 ?
Tb1 O3 2.504(2) . ?
Tb1 O3 2.504(2) 2_656 ?
Tb1 O4 2.4237(19) . ?
Tb1 O4 2.4237(19) 2_656 ?
Tb1 N4 2.550(2) 2_656 ?
Tb1 N4 2.550(2) . ?
Tb1 N7 2.890(2) . ?
Tb1 N7 2.890(2) 2_656 ?
Tb1 N5 2.635(2) 2_656 ?
Tb1 N5 2.635(2) . ?
O1 N6 1.278(3) . ?
O3 N7 1.272(3) . ?
O5 N7 1.217(3) . ?
O4 N7 1.278(3) . ?
N3 N2 1.344(3) . ?
N3 N4 1.312(3) . ?
N2 C6 1.351(4) . ?
N2 C5 1.434(4) . ?
N4 C7 1.361(3) . ?
N5 C12 1.344(4) . ?
N5 C8 1.350(4) . ?
N1 C5 1.325(4) . ?
N1 C1 1.344(4) . ?
C9 H9 0.9300 . ?
C9 C8 1.391(4) . ?
C9 C10 1.379(4) . ?
N6 O1 1.278(3) 2_656 ?
N6 O2 1.209(5) . ?
C12 H12 0.9300 . ?
C12 C11 1.386(4) . ?
C11 H11 0.9300 . ?
C11 C10 1.392(4) . ?
C6 H6 0.9300 . ?
C6 C7 1.376(4) . ?
C7 C8 1.458(4) . ?
C10 H10 0.9300 . ?
C4 H4 0.9300 . ?
C4 C5 1.381(4) . ?
C4 C3 1.388(4) . ?
C3 H3 0.9300 . ?
C3 C2 1.387(5) . ?
C2 H2 0.9300 . ?
C2 C1 1.384(5) . ?
C1 H1 0.9300 . ?
C13 H13A 0.9600 . ?
C13 H13B 0.9600 . ?
C13 H13C 0.9600 . ?
C13 C14 1.420(7) . ?
N8 C14 1.148(7) . ?

loop_
_geom_torsion_atom_site_label_1
_geom_torsion_atom_site_label_2
_geom_torsion_atom_site_label_3
_geom_torsion_atom_site_label_4
_geom_torsion
_geom_torsion_site_symmetry_1
_geom_torsion_site_symmetry_2
_geom_torsion_site_symmetry_3
_geom_torsion_site_symmetry_4
_geom_torsion_publ_flag
Tb1 O1 N6 O1 0.005(2) . . . 2_656 ?
Tb1 O1 N6 O2 180.000(1) . . . . ?
Tb1 O3 N7 O5 -173.3(2) . . . . ?
Tb1 O3 N7 O4 6.4(2) . . . . ?
Tb1 O4 N7 O3 -6.6(2) . . . . ?
Tb1 O4 N7 O5 173.0(2) . . . . ?
Tb1 N4 C7 C6 176.16(16) . . . . ?
Tb1 N4 C7 C8 -4.8(3) . . . . ?
Tb1 N5 C12 C11 -173.0(2) . . . . ?
Tb1 N5 C8 C9 173.4(2) . . . . ?
Tb1 N5 C8 C7 -4.8(3) . . . . ?
N3 N2 C6 C7 -0.2(3) . . . . ?
N3 N2 C5 N1 -152.3(3) . . . . ?
N3 N2 C5 C4 28.2(4) . . . . ?
N3 N4 C7 C6 -0.6(3) . . . . ?
N3 N4 C7 C8 178.4(2) . . . . ?
N2 N3 N4 Tb1 -176.02(16) . . . . ?
N2 N3 N4 C7 0.5(3) . . . . ?
N2 C6 C7 N4 0.5(3) . . . . ?
N2 C6 C7 C8 -178.3(3) . . . . ?
N4 N3 N2 C6 -0.1(3) . . . . ?
N4 N3 N2 C5 179.3(2) . . . . ?
N4 C7 C8 N5 6.2(4) . . . . ?
N4 C7 C8 C9 -171.9(2) . . . . ?
N5 C12 C11 C10 -1.1(4) . . . . ?
C12 N5 C8 C9 -1.5(4) . . . . ?
C12 N5 C8 C7 -179.7(2) . . . . ?
C12 C11 C10 C9 -0.2(4) . . . . ?
C6 N2 C5 N1 27.1(4) . . . . ?
C6 N2 C5 C4 -152.5(3) . . . . ?
C6 C7 C8 N5 -175.0(3) . . . . ?
C6 C7 C8 C9 6.8(5) . . . . ?
C8 N5 C12 C11 1.9(4) . . . . ?
C8 C9 C10 C11 0.5(4) . . . . ?
C10 C9 C8 N5 0.4(4) . . . . ?
C10 C9 C8 C7 178.4(3) . . . . ?
C4 C3 C2 C1 -1.1(5) . . . . ?
C5 N2 C6 C7 -179.7(2) . . . . ?
C5 N1 C1 C2 -0.8(5) . . . . ?
C5 C4 C3 C2 -1.0(5) . . . . ?
C3 C4 C5 N2 -178.1(3) . . . . ?
C3 C4 C5 N1 2.5(5) . . . . ?
C3 C2 C1 N1 2.1(5) . . . . ?
C1 N1 C5 N2 178.9(2) . . . . ?
C1 N1 C5 C4 -1.6(5) . . . . ?
